data_2217985
loop_
_publ_author_name
'Sun, Yi-Feng'
'Cui, Yi-Ping'

_publ_section_title
;
 2-Phenyl-4-(3,4,5-trimethoxybenzylidene)-1,3-oxazol-5(4<i>H</i>)-one
;
_journal_coeditor_code PK2085
_journal_issue 4
_journal_name_full 'Acta Crystallographica Section E'
_journal_page_first o678
_journal_paper_doi 10.1107/S1600536808005746
_journal_volume 64
_journal_year 2008
_chemical_formula_iupac 'C19 H17 N O5'
_chemical_formula_moiety 'C19 H17 N O5'
_chemical_formula_sum 'C19 H17 N O5'
_chemical_formula_weight 339.34
_chemical_name_systematic
;
2-Phenyl-4-(3,4,5-trimethoxybenzylidene)-1,3-oxazol-5(4<i>H</i>)-one
;
_space_group_IT_number 2
_symmetry_cell_setting triclinic
_symmetry_space_group_name_Hall '-P 1'
_symmetry_space_group_name_H-M 'P -1'
_atom_sites_solution_hydrogens difmap
_atom_sites_solution_primary direct
_atom_sites_solution_secondary difmap
_cell_angle_alpha 86.917(5)
_cell_angle_beta 83.306(4)
_cell_angle_gamma 82.471(5)
_cell_formula_units_Z 2
_cell_length_a 7.3897(5)
_cell_length_b 8.1532(6)
_cell_length_c 14.0023(9)
_cell_measurement_reflns_used 1358
_cell_measurement_temperature 273(2)
_cell_measurement_theta_max 24.68
_cell_measurement_theta_min 2.93
_cell_volume 830.02(10)
_computing_cell_refinement 'SAINT (Bruker, 1997)'
_computing_data_collection 'SMART (Bruker, 1997)'
_computing_data_reduction 'SAINT (Bruker, 1997)'
_computing_molecular_graphics 'SHELXTL (Sheldrick, 2008)'
_computing_publication_material 'SHELXTL (Sheldrick, 2008)'
_computing_structure_refinement 'SHELXL97 (Sheldrick, 2008)'
_computing_structure_solution 'SHELXS97 (Sheldrick, 2008)'
_diffrn_ambient_temperature 273(2)
_diffrn_measured_fraction_theta_full 0.989
_diffrn_measured_fraction_theta_max 0.989
_diffrn_measurement_device_type 'Bruker SMART CCD area detector'
_diffrn_measurement_method '\f and \w scans'
_diffrn_radiation_monochromator graphite
_diffrn_radiation_source 'fine-focus sealed tube'
_diffrn_radiation_type MoK\a
_diffrn_radiation_wavelength 0.71073
_diffrn_reflns_av_R_equivalents 0.0201
_diffrn_reflns_av_sigmaI/netI 0.0253
_diffrn_reflns_limit_h_max 8
_diffrn_reflns_limit_h_min -8
_diffrn_reflns_limit_k_max 8
_diffrn_reflns_limit_k_min -9
_diffrn_reflns_limit_l_max 14
_diffrn_reflns_limit_l_min -16
_diffrn_reflns_number 4665
_diffrn_reflns_theta_full 25.05
_diffrn_reflns_theta_max 25.05
_diffrn_reflns_theta_min 1.47
_diffrn_standards_number 0
_exptl_absorpt_coefficient_mu 0.099
_exptl_absorpt_correction_T_max 0.990
_exptl_absorpt_correction_T_min 0.985
_exptl_absorpt_correction_type multi-scan
_exptl_absorpt_process_details '(SADABS; Sheldrick, 1996)'
_exptl_crystal_colour yellow
_exptl_crystal_density_diffrn 1.358
_exptl_crystal_density_method 'not measured'
_exptl_crystal_description block
_exptl_crystal_F_000 356
_exptl_crystal_size_max 0.15
_exptl_crystal_size_mid 0.12
_exptl_crystal_size_min 0.10
_refine_diff_density_max 0.117
_refine_diff_density_min -0.151
_refine_ls_extinction_method none
_refine_ls_goodness_of_fit_ref 1.038
_refine_ls_hydrogen_treatment constr
_refine_ls_matrix_type full
_refine_ls_number_parameters 229
_refine_ls_number_reflns 2904
_refine_ls_number_restraints 0
_refine_ls_restrained_S_all 1.038
_refine_ls_R_factor_all 0.0634
_refine_ls_R_factor_gt 0.0426
_refine_ls_shift/su_max 0.000
_refine_ls_shift/su_mean 0.000
_refine_ls_structure_factor_coef Fsqd
_refine_ls_weighting_details 'calc w=1/[\s^2^(Fo^2^)+(0.0602P)^2^+0.0668P] where P=(Fo^2^+2Fc^2^)/3'
_refine_ls_weighting_scheme calc
_refine_ls_wR_factor_gt 0.1059
_refine_ls_wR_factor_ref 0.1207
_reflns_number_gt 2056
_reflns_number_total 2904
_reflns_threshold_expression 'I > 2\s(I)'
_cod_data_source_file pk2085.cif
_cod_data_source_block I
_cod_database_code 2217985
_cod_database_fobs_code 2217985

loop_
_symmetry_equiv_pos_as_xyz
'x, y, z'
'-x, -y, -z'

loop_
_atom_site_type_symbol
_atom_site_label
_atom_site_fract_x
_atom_site_fract_y
_atom_site_fract_z
_atom_site_U_iso_or_equiv
_atom_site_adp_type
_atom_site_calc_flag
_atom_site_refinement_flags
_atom_site_occupancy
O O1 0.5421(2) 0.11697(18) -0.16116(10) 0.0843(5) Uani d . 1
O O2 0.47613(18) 0.36419(17) -0.23924(9) 0.0666(4) Uani d . 1
O O3 -0.0038(2) 0.77451(16) 0.17976(10) 0.0760(4) Uani d . 1
O O4 -0.0466(2) 0.58784(18) 0.33970(10) 0.0759(4) Uani d . 1
O O5 0.09472(19) 0.26856(16) 0.34793(9) 0.0685(4) Uani d . 1
N N1 0.3293(2) 0.51906(19) -0.11774(10) 0.0559(4) Uani d . 1
C C1 0.4742(3) 0.2583(3) -0.15782(14) 0.0626(5) Uani d . 1
C C2 0.3888(2) 0.5149(2) -0.20767(13) 0.0560(5) Uani d . 1
C C3 0.3759(2) 0.3591(2) -0.07986(13) 0.0546(4) Uani d . 1
C C4 0.3748(2) 0.6523(2) -0.27805(12) 0.0567(5) Uani d . 1
C C5 0.3176(3) 0.8105(3) -0.24711(14) 0.0656(5) Uani d . 1
H H5 0.2910 0.8276 -0.1816 0.079 Uiso calc R 1
C C6 0.2996(3) 0.9427(3) -0.31155(15) 0.0720(6) Uani d . 1
H H6 0.2600 1.0486 -0.2898 0.086 Uiso calc R 1
C C7 0.3402(3) 0.9181(3) -0.40840(15) 0.0764(6) Uani d . 1
H H7 0.3282 1.0074 -0.4524 0.092 Uiso calc R 1
C C8 0.3981(3) 0.7630(3) -0.43997(15) 0.0836(7) Uani d . 1
H H8 0.4258 0.7471 -0.5056 0.100 Uiso calc R 1
C C9 0.4161(3) 0.6292(3) -0.37596(14) 0.0742(6) Uani d . 1
H H9 0.4558 0.5237 -0.3983 0.089 Uiso calc R 1
C C10 0.3399(2) 0.2976(2) 0.01042(13) 0.0566(5) Uani d . 1
H H10 0.3867 0.1873 0.0207 0.068 Uiso calc R 1
C C11 0.2390(2) 0.3772(2) 0.09430(12) 0.0509(4) Uani d . 1
C C12 0.1654(2) 0.5438(2) 0.09198(13) 0.0551(4) Uani d . 1
H H12 0.1786 0.6078 0.0352 0.066 Uiso calc R 1
C C13 0.0733(2) 0.6129(2) 0.17411(13) 0.0560(4) Uani d . 1
C C14 0.0515(2) 0.5183(2) 0.25978(12) 0.0561(5) Uani d . 1
C C15 0.1226(2) 0.3522(2) 0.26160(12) 0.0535(4) Uani d . 1
C C16 0.2174(2) 0.2820(2) 0.17932(12) 0.0541(4) Uani d . 1
H H16 0.2666 0.1710 0.1810 0.065 Uiso calc R 1
C C17 0.0240(3) 0.8792(2) 0.09656(15) 0.0776(6) Uani d . 1
H H17A 0.1533 0.8797 0.0785 0.116 Uiso calc R 1
H H17B -0.0321 0.9897 0.1101 0.116 Uiso calc R 1
H H17C -0.0303 0.8391 0.0448 0.116 Uiso calc R 1
C C18 0.0640(4) 0.6488(3) 0.40255(16) 0.1007(8) Uani d . 1
H H18A 0.1511 0.5600 0.4234 0.151 Uiso calc R 1
H H18B -0.0125 0.6940 0.4575 0.151 Uiso calc R 1
H H18C 0.1284 0.7337 0.3694 0.151 Uiso calc R 1
C C19 0.1573(3) 0.0968(3) 0.35144(15) 0.0724(6) Uani d . 1
H H19A 0.1064 0.0437 0.3030 0.109 Uiso calc R 1
H H19B 0.1190 0.0500 0.4137 0.109 Uiso calc R 1
H H19C 0.2889 0.0802 0.3399 0.109 Uiso calc R 1

loop_
_atom_site_aniso_label
_atom_site_aniso_U_11
_atom_site_aniso_U_22
_atom_site_aniso_U_33
_atom_site_aniso_U_12
_atom_site_aniso_U_13
_atom_site_aniso_U_23
O1 0.1024(12) 0.0654(10) 0.0810(10) 0.0056(8) -0.0041(8) -0.0184(8)
O2 0.0715(8) 0.0709(9) 0.0554(7) -0.0040(7) 0.0000(6) -0.0128(7)
O3 0.0942(11) 0.0559(8) 0.0699(9) 0.0064(7) 0.0051(7) 0.0006(7)
O4 0.0790(9) 0.0789(9) 0.0652(8) -0.0073(7) 0.0123(7) -0.0120(7)
O5 0.0813(9) 0.0644(8) 0.0575(8) -0.0123(7) 0.0021(6) 0.0062(6)
N1 0.0542(9) 0.0615(10) 0.0526(9) -0.0109(7) -0.0033(7) -0.0048(7)
C1 0.0636(12) 0.0642(13) 0.0608(11) -0.0072(10) -0.0074(9) -0.0108(10)
C2 0.0492(10) 0.0639(12) 0.0564(11) -0.0098(8) -0.0043(8) -0.0124(9)
C3 0.0531(10) 0.0557(11) 0.0561(10) -0.0084(8) -0.0068(8) -0.0067(9)
C4 0.0490(10) 0.0685(12) 0.0537(10) -0.0114(9) -0.0047(8) -0.0052(9)
C5 0.0624(12) 0.0762(14) 0.0563(11) -0.0055(10) -0.0022(9) -0.0031(10)
C6 0.0673(13) 0.0734(14) 0.0740(14) -0.0078(10) -0.0058(10) 0.0020(11)
C7 0.0715(13) 0.0897(16) 0.0693(13) -0.0199(12) -0.0095(11) 0.0132(12)
C8 0.0985(17) 0.0996(18) 0.0541(12) -0.0228(14) -0.0034(11) -0.0001(12)
C9 0.0891(15) 0.0769(14) 0.0570(12) -0.0157(11) -0.0004(10) -0.0088(10)
C10 0.0578(11) 0.0521(10) 0.0613(11) -0.0089(8) -0.0086(9) -0.0049(8)
C11 0.0502(10) 0.0510(10) 0.0530(10) -0.0107(8) -0.0063(8) -0.0042(8)
C12 0.0585(11) 0.0547(11) 0.0520(10) -0.0098(8) -0.0044(8) 0.0010(8)
C13 0.0556(10) 0.0509(10) 0.0606(11) -0.0049(8) -0.0042(9) -0.0030(9)
C14 0.0527(10) 0.0600(11) 0.0552(10) -0.0097(8) 0.0014(8) -0.0076(9)
C15 0.0521(10) 0.0579(11) 0.0519(10) -0.0137(8) -0.0054(8) 0.0020(8)
C16 0.0542(10) 0.0495(10) 0.0600(11) -0.0100(8) -0.0086(8) -0.0010(8)
C17 0.0939(16) 0.0551(12) 0.0790(14) 0.0018(11) -0.0067(12) 0.0070(10)
C18 0.146(2) 0.0862(17) 0.0716(14) -0.0273(16) 0.0020(15) -0.0237(12)
C19 0.0762(13) 0.0681(14) 0.0708(13) -0.0087(11) -0.0078(11) 0.0161(10)

loop_
_atom_type_symbol
_atom_type_description
_atom_type_scat_dispersion_real
_atom_type_scat_dispersion_imag
_atom_type_scat_source
C C 0.0033 0.0016 'International Tables Vol C Tables 4.2.6.8 and 6.1.1.4'
H H 0.0000 0.0000 'International Tables Vol C Tables 4.2.6.8 and 6.1.1.4'
N N 0.0061 0.0033 'International Tables Vol C Tables 4.2.6.8 and 6.1.1.4'
O O 0.0106 0.0060 'International Tables Vol C Tables 4.2.6.8 and 6.1.1.4'

loop_
_geom_angle_atom_site_label_1
_geom_angle_atom_site_label_2
_geom_angle_atom_site_label_3
_geom_angle
C2 O2 C1 105.35(14)
C13 O3 C17 117.23(15)
C14 O4 C18 113.61(16)
C15 O5 C19 117.33(15)
C2 N1 C3 105.67(15)
O1 C1 O2 121.82(18)
O1 C1 C3 133.22(19)
O2 C1 C3 104.96(17)
N1 C2 O2 115.89(16)
N1 C2 C4 126.61(17)
O2 C2 C4 117.50(15)
C10 C3 N1 129.17(16)
C10 C3 C1 122.71(18)
N1 C3 C1 108.10(15)
C5 C4 C9 118.72(18)
C5 C4 C2 119.35(16)
C9 C4 C2 121.92(18)
C6 C5 C4 120.99(18)
C6 C5 H5 119.5
C4 C5 H5 119.5
C5 C6 C7 119.7(2)
C5 C6 H6 120.1
C7 C6 H6 120.1
C8 C7 C6 120.0(2)
C8 C7 H7 120.0
C6 C7 H7 120.0
C7 C8 C9 120.8(2)
C7 C8 H8 119.6
C9 C8 H8 119.6
C8 C9 C4 119.8(2)
C8 C9 H9 120.1
C4 C9 H9 120.1
C3 C10 C11 129.81(17)
C3 C10 H10 115.1
C11 C10 H10 115.1
C16 C11 C12 119.84(16)
C16 C11 C10 117.84(16)
C12 C11 C10 122.32(16)
C13 C12 C11 119.65(16)
C13 C12 H12 120.2
C11 C12 H12 120.2
O3 C13 C12 124.40(16)
O3 C13 C14 114.73(16)
C12 C13 C14 120.87(17)
O4 C14 C15 120.64(16)
O4 C14 C13 119.91(17)
C15 C14 C13 119.39(16)
O5 C15 C16 124.20(16)
O5 C15 C14 115.69(16)
C16 C15 C14 120.10(16)
C15 C16 C11 120.14(16)
C15 C16 H16 119.9
C11 C16 H16 119.9
O3 C17 H17A 109.5
O3 C17 H17B 109.5
H17A C17 H17B 109.5
O3 C17 H17C 109.5
H17A C17 H17C 109.5
H17B C17 H17C 109.5
O4 C18 H18A 109.5
O4 C18 H18B 109.5
H18A C18 H18B 109.5
O4 C18 H18C 109.5
H18A C18 H18C 109.5
H18B C18 H18C 109.5
O5 C19 H19A 109.5
O5 C19 H19B 109.5
H19A C19 H19B 109.5
O5 C19 H19C 109.5
H19A C19 H19C 109.5
H19B C19 H19C 109.5

loop_
_geom_bond_atom_site_label_1
_geom_bond_atom_site_label_2
_geom_bond_distance
O1 C1 1.196(2)
O2 C2 1.381(2)
O2 C1 1.393(2)
O3 C13 1.368(2)
O3 C17 1.418(2)
O4 C14 1.368(2)
O4 C18 1.418(3)
O5 C15 1.363(2)
O5 C19 1.417(2)
N1 C2 1.285(2)
N1 C3 1.397(2)
C1 C3 1.466(3)
C2 C4 1.453(3)
C3 C10 1.345(3)
C4 C5 1.380(3)
C4 C9 1.387(3)
C5 C6 1.371(3)
C5 H5 0.9300
C6 C7 1.374(3)
C6 H6 0.9300
C7 C8 1.361(3)
C7 H7 0.9300
C8 C9 1.377(3)
C8 H8 0.9300
C9 H9 0.9300
C10 C11 1.452(2)
C10 H10 0.9300
C11 C16 1.391(2)
C11 C12 1.396(2)
C12 C13 1.374(2)
C12 H12 0.9300
C13 C14 1.396(3)
C14 C15 1.387(3)
C15 C16 1.387(2)
C16 H16 0.9300
C17 H17A 0.9600
C17 H17B 0.9600
C17 H17C 0.9600
C18 H18A 0.9600
C18 H18B 0.9600
C18 H18C 0.9600
C19 H19A 0.9600
C19 H19B 0.9600
C19 H19C 0.9600

loop_
_geom_hbond_atom_site_label_D
_geom_hbond_atom_site_label_H
_geom_hbond_atom_site_label_A
_geom_hbond_site_symmetry_A
_geom_hbond_distance_DH
_geom_hbond_distance_HA
_geom_hbond_distance_DA
_geom_hbond_angle_DHA
_geom_hbond_publ_flag
C16 H16 O1 2_655 0.93 2.59 3.503(2) 168.1 y
C6 H6 O3 2_575 0.93 2.62 3.420(2) 144.0 y

loop_
_geom_torsion_atom_site_label_1
_geom_torsion_atom_site_label_2
_geom_torsion_atom_site_label_3
_geom_torsion_atom_site_label_4
_geom_torsion
C2 O2 C1 O1 -179.16(18)
C2 O2 C1 C3 1.44(18)
C3 N1 C2 O2 -0.07(19)
C3 N1 C2 C4 -179.39(16)
C1 O2 C2 N1 -0.9(2)
C1 O2 C2 C4 178.45(15)
C2 N1 C3 C10 -177.93(18)
C2 N1 C3 C1 1.01(18)
O1 C1 C3 C10 -1.8(3)
O2 C1 C3 C10 177.47(16)
O1 C1 C3 N1 179.2(2)
O2 C1 C3 N1 -1.55(19)
N1 C2 C4 C5 10.3(3)
O2 C2 C4 C5 -168.97(16)
N1 C2 C4 C9 -169.19(18)
O2 C2 C4 C9 11.5(3)
C9 C4 C5 C6 0.8(3)
C2 C4 C5 C6 -178.80(17)
C4 C5 C6 C7 -0.5(3)
C5 C6 C7 C8 0.0(3)
C6 C7 C8 C9 0.2(3)
C7 C8 C9 C4 0.0(3)
C5 C4 C9 C8 -0.5(3)
C2 C4 C9 C8 179.02(19)
N1 C3 C10 C11 1.6(3)
C1 C3 C10 C11 -177.22(17)
C3 C10 C11 C16 178.06(17)
C3 C10 C11 C12 -2.3(3)
C16 C11 C12 C13 0.5(3)
C10 C11 C12 C13 -179.12(16)
C17 O3 C13 C12 -4.2(3)
C17 O3 C13 C14 176.14(17)
C11 C12 C13 O3 179.96(16)
C11 C12 C13 C14 -0.4(3)
C18 O4 C14 C15 87.7(2)
C18 O4 C14 C13 -95.3(2)
O3 C13 C14 O4 2.2(2)
C12 C13 C14 O4 -177.52(16)
O3 C13 C14 C15 179.23(15)
C12 C13 C14 C15 -0.5(3)
C19 O5 C15 C16 -4.0(2)
C19 O5 C15 C14 176.91(16)
O4 C14 C15 O5 -2.7(2)
C13 C14 C15 O5 -179.76(15)
O4 C14 C15 C16 178.17(15)
C13 C14 C15 C16 1.1(3)
O5 C15 C16 C11 180.00(15)
C14 C15 C16 C11 -1.0(3)
C12 C11 C16 C15 0.1(2)
C10 C11 C16 C15 179.81(15)

loop_
_cod_related_entry_id
_cod_related_entry_database
_cod_related_entry_code
1 ChemSpider 616508
